data_7702348
loop_
_publ_author_name
'Mathieson, Trevor J.'
'Langdon, Alan G.'
'Milestone, Neil B.'
'Nicholson, Brian K.'

_publ_section_title
;
 Preparation and structural characterisation of isocyanide gold(I)
 nitrates, [Au(NO3)(CNR)] (R&#x2005;=&#x2005;Et, But or C6H3Me2-2,6); new
 auriophilic motifs&#x200A;&#x2020;
;
_journal_issue 2
_journal_name_full 'Journal of the Chemical Society, Dalton Transactions'
_journal_page_first 201
_journal_paper_doi 10.1039/a806399k
_journal_year 1999
_chemical_formula_moiety 'C9 H9 Au N2 O3'
_chemical_formula_sum 'C9 H9 Au N2 O3'
_chemical_formula_weight 390.15
_chemical_name_common 'xylylisonitrile gold nitrate'
_chemical_name_systematic
;
 nitrato(2,6-dimethylphenylisonitrile)gold(I)
;
_space_group_IT_number 14
_space_group_name_Hall '-P 2yn'
_space_group_name_H-M_alt 'P 1 21/n 1'
_symmetry_cell_setting monoclinic
_symmetry_space_group_name_H-M 'P 1 21/n 1'
_atom_sites_solution_hydrogens geom
_atom_sites_solution_primary patterson
_atom_sites_solution_secondary difmap
_audit_creation_method SHELXL-97
_cell_angle_alpha 90.00
_cell_angle_beta 103.7610(10)
_cell_angle_gamma 90.00
_cell_formula_units_Z 4
_cell_length_a 15.1075(6)
_cell_length_b 3.7802(2)
_cell_length_c 18.0762(6)
_cell_measurement_reflns_used all
_cell_measurement_temperature 203(2)
_cell_measurement_theta_max '25 degrees  '
_cell_measurement_theta_min '2 degrees   '
_cell_volume 1002.69(7)
_computing_cell_refinement SAINT
_computing_data_collection SMART
_computing_data_reduction SAINT
_computing_molecular_graphics PLUTO
_computing_publication_material SHELX
_computing_structure_refinement 'SHELXL-97 (Sheldrick, 1997)'
_computing_structure_solution 'SHELXS-97 (Sheldrick, 1990)'
_diffrn_ambient_temperature 203(2)
_diffrn_detector_area_resol_mean 0.75
_diffrn_measured_fraction_theta_full 0.858
_diffrn_measured_fraction_theta_max 0.858
_diffrn_measurement_device_type 'Siemens SMART CCD'
_diffrn_measurement_method 'omega scans '
_diffrn_radiation_monochromator graphite
_diffrn_radiation_source 'fine-focus sealed tube'
_diffrn_radiation_type MoK\a
_diffrn_radiation_wavelength 0.71073
_diffrn_reflns_av_R_equivalents 0.058
_diffrn_reflns_av_sigmaI/netI 0.0659
_diffrn_reflns_limit_h_max 17
_diffrn_reflns_limit_h_min -17
_diffrn_reflns_limit_k_max 4
_diffrn_reflns_limit_k_min 0
_diffrn_reflns_limit_l_max 21
_diffrn_reflns_limit_l_min 0
_diffrn_reflns_number 5882
_diffrn_reflns_theta_full 25.00
_diffrn_reflns_theta_max 25.00
_diffrn_reflns_theta_min 1.58
_diffrn_standards_decay_% 0%
_diffrn_standards_interval_count n/a
_diffrn_standards_interval_time n/a
_diffrn_standards_number n/a
_exptl_absorpt_coefficient_mu 14.659
_exptl_absorpt_correction_T_max 0.5277
_exptl_absorpt_correction_T_min 0.0467
_exptl_absorpt_correction_type empirical
_exptl_crystal_colour colourless
_exptl_crystal_density_diffrn 2.584
_exptl_crystal_density_meas ?
_exptl_crystal_density_method 'not measured'
_exptl_crystal_description needle
_exptl_crystal_F_000 720
_exptl_crystal_size_max 0.54
_exptl_crystal_size_mid 0.11
_exptl_crystal_size_min 0.05
_refine_diff_density_max 7.126
_refine_diff_density_min -4.277
_refine_diff_density_rms 0.435
_refine_ls_extinction_method none
_refine_ls_goodness_of_fit_ref 1.005
_refine_ls_hydrogen_treatment mixed
_refine_ls_matrix_type full
_refine_ls_number_parameters 138
_refine_ls_number_reflns 1774
_refine_ls_number_restraints 0
_refine_ls_restrained_S_all 1.005
_refine_ls_R_factor_all 0.0762
_refine_ls_R_factor_gt 0.0649
_refine_ls_shift/su_max 0.020
_refine_ls_shift/su_mean 0.003
_refine_ls_structure_factor_coef Fsqd
_refine_ls_weighting_details 'w=1/[\s^2^(Fo^2^)+(0.1215P)^2^+0.0000P] where P=(Fo^2^+2Fc^2^)/3'
_refine_ls_weighting_scheme calc
_refine_ls_wR_factor_gt 0.1592
_refine_ls_wR_factor_ref 0.1652
_reflns_number_gt 1442
_reflns_number_total 1774
_reflns_threshold_expression >2sigma(I)
_cod_data_source_file 806399k.txt
_cod_data_source_block tjm10
_cod_depositor_comments
;
The following automatic conversions were performed:

data item '_exptl_crystal_density_meas' value 'not measured ' was
changed to '?' -- the value is perceived as not measured.

data item '_refine_ls_weighting_scheme' value 'calc
w=1/[\s^2^(Fo^2^)+(0.1215P)^2^+0.0000P] where P=(Fo^2^+2Fc^2^)/3' was
changed to 'calc'. A new data item '_refine_ls_weighting_details' was
created with the value set to
'w=1/[\s^2^(Fo^2^)+(0.1215P)^2^+0.0000P] where P=(Fo^2^+2Fc^2^)/3'.

Automatic conversion script
Id: cif_fix_values 6909 2019-04-08 15:41:33Z antanas 
;
_cod_original_sg_symbol_H-M P2(1)/n
_cod_database_code 7702348

loop_
_symmetry_equiv_pos_as_xyz
'x, y, z'
'-x+1/2, y+1/2, -z+1/2'
'-x, -y, -z'
'x-1/2, -y-1/2, z-1/2'

loop_
_atom_site_label
_atom_site_type_symbol
_atom_site_fract_x
_atom_site_fract_y
_atom_site_fract_z
_atom_site_U_iso_or_equiv
_atom_site_adp_type
_atom_site_occupancy
_atom_site_calc_flag
_atom_site_refinement_flags
Au1 Au 0.83054(3) 0.05948(19) 0.29845(3) 0.0345(3) Uani 1 d .
O1 O 0.8833(7) 0.124(3) 0.2058(6) 0.039(3) Uani 1 d .
O2 O 0.9956(8) -0.160(4) 0.2772(6) 0.052(3) Uani 1 d .
O3 O 1.0101(8) 0.063(3) 0.1715(7) 0.045(3) Uani 1 d .
N1 N 0.9681(9) 0.000(3) 0.2196(8) 0.034(3) Uani 1 d .
N2 N 0.7763(8) -0.035(3) 0.4493(8) 0.031(3) Uani 1 d .
C1 C 0.7915(10) 0.013(4) 0.3907(9) 0.031(3) Uani 1 d .
C2 C 0.7614(9) -0.093(4) 0.5215(7) 0.025(3) Uani 1 d .
C3 C 0.6768(9) -0.003(3) 0.5313(9) 0.025(3) Uani 1 d .
C4 C 0.6610(10) -0.076(4) 0.6020(9) 0.030(3) Uani 1 d .
H4 H 0.6045 -0.0181 0.6121 0.036 Uiso 1 calc R
C5 C 0.7272(9) -0.234(4) 0.6578(7) 0.034(3) Uani 1 d .
H5 H 0.7148 -0.2832 0.7053 0.041 Uiso 1 calc R
C6 C 0.8096(10) -0.319(4) 0.6459(8) 0.030(3) Uani 1 d .
H6 H 0.8535 -0.4261 0.6851 0.036 Uiso 1 calc R
C7 C 0.8301(9) -0.251(3) 0.5761(8) 0.028(3) Uani 1 d .
C8 C 0.6053(10) 0.159(4) 0.4702(8) 0.033(3) Uani 1 d .
H8A H 0.6320 0.3451 0.4456 0.050 Uiso 1 calc R
H8B H 0.5580 0.2586 0.4921 0.050 Uiso 1 calc R
H8C H 0.5790 -0.0199 0.4330 0.050 Uiso 1 calc R
C9 C 0.9216(9) -0.336(4) 0.5613(8) 0.035(3) Uani 1 d .
H9A H 0.9585 -0.1235 0.5670 0.052 Uiso 1 calc R
H9B H 0.9134 -0.4265 0.5099 0.052 Uiso 1 calc R
H9C H 0.9518 -0.5133 0.5974 0.052 Uiso 1 calc R

loop_
_atom_site_aniso_label
_atom_site_aniso_U_11
_atom_site_aniso_U_22
_atom_site_aniso_U_33
_atom_site_aniso_U_23
_atom_site_aniso_U_13
_atom_site_aniso_U_12
Au1 0.0267(4) 0.0606(5) 0.0153(4) 0.0024(2) 0.0030(2) 0.0008(2)
O1 0.027(6) 0.067(8) 0.023(5) 0.010(5) 0.005(4) 0.012(5)
O2 0.043(7) 0.084(9) 0.022(6) 0.015(6) -0.004(5) 0.015(6)
O3 0.039(6) 0.070(8) 0.028(6) 0.001(5) 0.014(5) -0.002(5)
N1 0.030(7) 0.045(8) 0.025(7) 0.005(5) 0.001(6) 0.001(5)
N2 0.025(6) 0.033(7) 0.034(8) -0.006(5) 0.005(6) -0.003(5)
C1 0.023(7) 0.046(10) 0.024(8) 0.003(6) 0.006(6) 0.005(6)
C2 0.027(7) 0.034(8) 0.012(6) 0.003(6) -0.001(5) -0.004(6)
C3 0.021(7) 0.021(7) 0.026(8) -0.002(5) -0.008(6) -0.002(5)
C4 0.020(7) 0.042(8) 0.029(8) -0.003(7) 0.007(6) 0.000(6)
C5 0.037(8) 0.051(10) 0.012(6) -0.005(6) 0.000(6) -0.004(7)
C6 0.038(8) 0.032(7) 0.016(7) -0.002(6) 0.000(6) -0.002(6)
C7 0.023(7) 0.023(8) 0.033(8) -0.003(6) -0.004(6) -0.003(5)
C8 0.028(7) 0.044(9) 0.020(7) 0.003(6) -0.009(6) 0.003(7)
C9 0.027(7) 0.047(9) 0.027(8) 0.000(7) 0.001(6) -0.001(7)

loop_
_atom_type_symbol
_atom_type_description
_atom_type_scat_dispersion_real
_atom_type_scat_dispersion_imag
_atom_type_scat_source
C C 0.0033 0.0016 'International Tables Vol C Tables 4.2.6.8 and 6.1.1.4'
H H 0.0000 0.0000 'International Tables Vol C Tables 4.2.6.8 and 6.1.1.4'
N N 0.0061 0.0033 'International Tables Vol C Tables 4.2.6.8 and 6.1.1.4'
O O 0.0106 0.0060 'International Tables Vol C Tables 4.2.6.8 and 6.1.1.4'
Au Au -2.0133 8.8022 'International Tables Vol C Tables 4.2.6.8 and 6.1.1.4'

loop_
_geom_angle_atom_site_label_1
_geom_angle_atom_site_label_2
_geom_angle_atom_site_label_3
_geom_angle
_geom_angle_site_symmetry_1
_geom_angle_site_symmetry_3
C1 Au1 O1 174.8(5) . .
C1 Au1 Au1 100.2(4) . 2_655
O1 Au1 Au1 82.9(3) . 2_655
C1 Au1 Au1 94.0(5) . 2_645
O1 Au1 Au1 90.9(3) . 2_645
Au1 Au1 Au1 71.23(2) 2_655 2_645
N1 O1 Au1 110.7(8) . .
O2 N1 O3 126.4(13) . .
O2 N1 O1 117.5(13) . .
O3 N1 O1 116.1(12) . .
C1 N2 C2 177.8(15) . .
N2 C1 Au1 172.7(13) . .
C3 C2 C7 125.2(13) . .
C3 C2 N2 116.4(13) . .
C7 C2 N2 118.3(13) . .
C2 C3 C4 116.1(13) . .
C2 C3 C8 122.8(14) . .
C4 C3 C8 121.1(14) . .
C5 C4 C3 120.6(13) . .
C6 C5 C4 121.6(13) . .
C5 C6 C7 120.8(13) . .
C2 C7 C6 115.8(13) . .
C2 C7 C9 121.9(13) . .
C6 C7 C9 122.3(13) . .

loop_
_geom_bond_atom_site_label_1
_geom_bond_atom_site_label_2
_geom_bond_distance
_geom_bond_site_symmetry_2
Au1 C1 1.905(16) .
Au1 O1 2.033(10) .
Au1 Au1 3.2456(8) 2_655
Au1 Au1 3.2457(8) 2_645
O1 N1 1.330(16) .
O2 N1 1.190(16) .
O3 N1 1.216(16) .
N2 C1 1.15(2) .
N2 C2 1.393(19) .
C2 C3 1.37(2) .
C2 C7 1.386(19) .
C3 C4 1.38(2) .
C3 C8 1.482(18) .
C4 C5 1.37(2) .
C5 C6 1.35(2) .
C6 C7 1.39(2) .
C7 C9 1.504(19) .
